data_7206141
loop_
_publ_author_name
'Garc\'ia, Marcos D.'
'Mart\'i-Rujas, Javier'
'Metrangolo, Pierangelo'
'Peinador, Carlos'
'Pilati, Tullio'
'Resnati, Giuseppe'
'Terraneo, Giancarlo'
'Ursini, Maurizio'

_publ_section_title
;
 Dimensional caging of polyiodides: cation-templated synthesis using
 bipyridinium salts
;
_journal_issue 13
_journal_name_full CrystEngComm
_journal_page_first 4411
_journal_paper_doi 10.1039/c0ce00860e
_journal_volume 13
_journal_year 2011
_chemical_formula_moiety 'C12 H14 N2 2+, I3 1-, I 1-'
_chemical_formula_sum 'C12 H14 I4 N2'
_chemical_formula_weight 693.85
_chemical_name_systematic
;
?
;
_space_group_IT_number 62
_symmetry_cell_setting orthorhombic
_symmetry_space_group_name_Hall '-P 2ac 2n'
_symmetry_space_group_name_H-M 'P n m a'
_atom_sites_solution_hydrogens geom
_atom_sites_solution_primary direct
_atom_sites_solution_secondary difmap
_audit_creation_method SHELXL-97
_cell_angle_alpha 90.00
_cell_angle_beta 90.00
_cell_angle_gamma 90.00
_cell_formula_units_Z 4
_cell_length_a 9.5397(10)
_cell_length_b 11.3337(11)
_cell_length_c 17.3668(16)
_cell_measurement_reflns_used 9938
_cell_measurement_temperature 296(2)
_cell_measurement_theta_max 34.95
_cell_measurement_theta_min 2.15
_cell_volume 1877.7(3)
_computing_cell_refinement 'Bruker SAINT'
_computing_data_collection 'Bruker APEX2'
_computing_data_reduction 'Bruker SAINT'
_computing_molecular_graphics
;
ORTEP-3 (Farrugia, L.J. (1997) Jour. Appl. Cryst. 30, 565)
Mercury (Macrae, C. F., Edgington, P. R., McCabe, P., Pidcock, E.,
Shields, G. P., Taylor, R., Towler, M. & van de Streek, J. (2006).
J. Appl. Cryst. 39, 453-457
;
_computing_publication_material SHELXTL
_computing_structure_refinement 'SHELXL (Sheldrick, G. M. (2008). Acta Cryst. A64, 112-122)'
_computing_structure_solution
;
SIR2002 (Burla, M. C., Camalli, M., Carrozzini, B., Cascarano, G. L.,
Giacovazzo, C., Polidori, G. & Spagna, R. (2003).
J. Appl. Cryst. 36, 1103.)
;
_diffrn_ambient_temperature 296(2)
_diffrn_measured_fraction_theta_full 1.000
_diffrn_measured_fraction_theta_max 0.854
_diffrn_measurement_device_type 'Bruker APEX-II CCD'
_diffrn_measurement_method '\f and \w scans'
_diffrn_radiation_monochromator graphite
_diffrn_radiation_source 'fine-focus sealed tube'
_diffrn_radiation_type MoK\a
_diffrn_radiation_wavelength 0.71073
_diffrn_reflns_av_R_equivalents 0.0277
_diffrn_reflns_av_sigmaI/netI 0.0166
_diffrn_reflns_limit_h_max 13
_diffrn_reflns_limit_h_min -15
_diffrn_reflns_limit_k_max 16
_diffrn_reflns_limit_k_min -18
_diffrn_reflns_limit_l_max 25
_diffrn_reflns_limit_l_min -25
_diffrn_reflns_number 29311
_diffrn_reflns_theta_full 31.00
_diffrn_reflns_theta_max 35.68
_diffrn_reflns_theta_min 2.15
_diffrn_standards_decay_% 0.00
_exptl_absorpt_coefficient_mu 6.626
_exptl_absorpt_correction_T_max 0.4216
_exptl_absorpt_correction_T_min 0.3549
_exptl_absorpt_correction_type multi-scan
_exptl_absorpt_process_details 'Bruker (2001). SADABS. Bruker AXS Inc., Madison, Wisconsin, USA.'
_exptl_crystal_colour red
_exptl_crystal_density_diffrn 2.454
_exptl_crystal_density_method 'not measured'
_exptl_crystal_description block
_exptl_crystal_F_000 1248
_exptl_crystal_size_max 0.12
_exptl_crystal_size_mid 0.09
_exptl_crystal_size_min 0.08
_refine_diff_density_max 0.689
_refine_diff_density_min -0.760
_refine_diff_density_rms 0.131
_refine_ls_extinction_method none
_refine_ls_goodness_of_fit_ref 1.099
_refine_ls_hydrogen_treatment noref
_refine_ls_matrix_type full
_refine_ls_number_parameters 89
_refine_ls_number_reflns 3866
_refine_ls_number_restraints 0
_refine_ls_restrained_S_all 1.099
_refine_ls_R_factor_all 0.0217
_refine_ls_R_factor_gt 0.0169
_refine_ls_shift/su_max 0.017
_refine_ls_shift/su_mean 0.000
_refine_ls_structure_factor_coef Fsqd
_refine_ls_weighting_details 'w=1/[\s^2^(Fo^2^)+(0.0138P)^2^+1.1578P] where P=(Fo^2^+2Fc^2^)/3'
_refine_ls_weighting_scheme calc
_refine_ls_wR_factor_gt 0.0360
_refine_ls_wR_factor_ref 0.0370
_reflns_number_gt 3443
_reflns_number_total 3866
_reflns_threshold_expression I>2\s(I)
_cod_data_source_file c0ce00860e.txt
_cod_data_source_block mg53
_cod_database_code 7206141

loop_
_symmetry_equiv_pos_as_xyz
'x, y, z'
'-x+1/2, -y, z+1/2'
'-x, y+1/2, -z'
'x+1/2, -y+1/2, -z+1/2'
'-x, -y, -z'
'x-1/2, y, -z-1/2'
'x, -y-1/2, z'
'-x-1/2, y-1/2, z-1/2'

loop_
_atom_site_label
_atom_site_type_symbol
_atom_site_fract_x
_atom_site_fract_y
_atom_site_fract_z
_atom_site_U_iso_or_equiv
_atom_site_adp_type
_atom_site_occupancy
_atom_site_symmetry_multiplicity
_atom_site_calc_flag
_atom_site_refinement_flags
_atom_site_disorder_assembly
_atom_site_disorder_group
I3 I 0.860517(16) 0.2500 0.388738(9) 0.01930(4) Uani 1 2 d S . .
I1 I 0.280835(16) 0.2500 0.667472(8) 0.01673(3) Uani 1 2 d S . .
I4 I 1.101223(17) 0.2500 0.287774(9) 0.02164(4) Uani 1 2 d S . .
I2 I 0.616405(16) 0.2500 0.494090(10) 0.02144(4) Uani 1 2 d S . .
N1 N 0.71640(14) 0.00934(12) 0.62825(8) 0.0174(2) Uani 1 1 d . . .
C1 C 0.83376(19) 0.06955(15) 0.64461(10) 0.0213(3) Uani 1 1 d . . .
H1 H 0.8389 0.1135 0.6898 0.026 Uiso 1 1 calc R . .
C2 C 0.94665(18) 0.06700(15) 0.59526(9) 0.0201(3) Uani 1 1 d . . .
H2 H 1.0276 0.1087 0.6074 0.024 Uiso 1 1 calc R . .
C3 C 0.93998(16) 0.00212(13) 0.52720(9) 0.0143(3) Uani 1 1 d . . .
C4 C 0.81656(18) -0.05911(16) 0.51233(10) 0.0217(3) Uani 1 1 d . . .
H4 H 0.8082 -0.1038 0.4677 0.026 Uiso 1 1 calc R . .
C5 C 0.70658(18) -0.05369(16) 0.56373(10) 0.0229(3) Uani 1 1 d . . .
H5 H 0.6243 -0.0947 0.5532 0.027 Uiso 1 1 calc R . .
C6 C 0.59673(19) 0.01314(18) 0.68221(11) 0.0267(4) Uani 1 1 d . . .
H6A H 0.5344 0.0758 0.6677 0.040 Uiso 1 1 calc R . .
H6B H 0.6306 0.0267 0.7335 0.040 Uiso 1 1 calc R . .
H6C H 0.5474 -0.0606 0.6805 0.040 Uiso 1 1 calc R . .

loop_
_atom_site_aniso_label
_atom_site_aniso_U_11
_atom_site_aniso_U_22
_atom_site_aniso_U_33
_atom_site_aniso_U_23
_atom_site_aniso_U_13
_atom_site_aniso_U_12
I3 0.01939(7) 0.01687(6) 0.02163(7) 0.000 -0.00542(5) 0.000
I1 0.01917(7) 0.01743(6) 0.01359(6) 0.000 -0.00484(5) 0.000
I4 0.02439(8) 0.01878(7) 0.02177(7) 0.000 0.00063(6) 0.000
I2 0.01518(7) 0.01942(7) 0.02971(8) 0.000 -0.00244(5) 0.000
N1 0.0164(6) 0.0173(6) 0.0185(6) 0.0006(5) 0.0028(5) 0.0015(5)
C1 0.0216(8) 0.0239(7) 0.0184(7) -0.0057(6) 0.0019(6) -0.0020(6)
C2 0.0181(7) 0.0246(7) 0.0178(7) -0.0070(6) 0.0007(6) -0.0042(6)
C3 0.0146(7) 0.0139(6) 0.0144(6) -0.0009(5) -0.0014(5) 0.0003(5)
C4 0.0187(8) 0.0273(8) 0.0191(8) -0.0093(6) 0.0017(6) -0.0057(6)
C5 0.0175(7) 0.0259(8) 0.0252(8) -0.0060(7) 0.0013(6) -0.0055(6)
C6 0.0203(8) 0.0322(9) 0.0277(9) -0.0021(7) 0.0100(7) -0.0013(7)

loop_
_atom_type_symbol
_atom_type_description
_atom_type_scat_dispersion_real
_atom_type_scat_dispersion_imag
_atom_type_scat_source
C C 0.0033 0.0016 'International Tables Vol C Tables 4.2.6.8 and 6.1.1.4'
H H 0.0000 0.0000 'International Tables Vol C Tables 4.2.6.8 and 6.1.1.4'
N N 0.0061 0.0033 'International Tables Vol C Tables 4.2.6.8 and 6.1.1.4'
I I -0.4742 1.8119 'International Tables Vol C Tables 4.2.6.8 and 6.1.1.4'

loop_
_geom_angle_atom_site_label_1
_geom_angle_atom_site_label_2
_geom_angle_atom_site_label_3
_geom_angle
_geom_angle_site_symmetry_1
_geom_angle_site_symmetry_3
_geom_angle_publ_flag
I4 I3 I2 179.210(7) . . ?
C5 N1 C1 120.63(15) . . ?
C5 N1 C6 119.65(15) . . ?
C1 N1 C6 119.71(14) . . ?
N1 C1 C2 120.68(15) . . ?
N1 C1 H1 119.7 . . ?
C2 C1 H1 119.7 . . ?
C1 C2 C3 120.23(15) . . ?
C1 C2 H2 119.9 . . ?
C3 C2 H2 119.9 . . ?
C4 C3 C2 117.35(14) . . ?
C4 C3 C3 121.23(17) . 5_756 ?
C2 C3 C3 121.42(17) . 5_756 ?
C5 C4 C3 120.12(15) . . ?
C5 C4 H4 119.9 . . ?
C3 C4 H4 119.9 . . ?
N1 C5 C4 120.99(15) . . ?
N1 C5 H5 119.5 . . ?
C4 C5 H5 119.5 . . ?
N1 C6 H6A 109.5 . . ?
N1 C6 H6B 109.5 . . ?
H6A C6 H6B 109.5 . . ?
N1 C6 H6C 109.5 . . ?
H6A C6 H6C 109.5 . . ?
H6B C6 H6C 109.5 . . ?

loop_
_geom_bond_atom_site_label_1
_geom_bond_atom_site_label_2
_geom_bond_distance
_geom_bond_site_symmetry_2
_geom_bond_publ_flag
I3 I4 2.8892(3) . ?
I3 I2 2.9615(3) . ?
N1 C5 1.332(2) . ?
N1 C1 1.342(2) . ?
N1 C6 1.478(2) . ?
C1 C2 1.377(2) . ?
C1 H1 0.9300 . ?
C2 C3 1.394(2) . ?
C2 H2 0.9300 . ?
C3 C4 1.391(2) . ?
C3 C3 1.485(3) 5_756 ?
C4 C5 1.379(2) . ?
C4 H4 0.9300 . ?
C5 H5 0.9300 . ?
C6 H6A 0.9600 . ?
C6 H6B 0.9600 . ?
C6 H6C 0.9600 . ?

loop_
_geom_torsion_atom_site_label_1
_geom_torsion_atom_site_label_2
_geom_torsion_atom_site_label_3
_geom_torsion_atom_site_label_4
_geom_torsion
_geom_torsion_site_symmetry_1
_geom_torsion_site_symmetry_2
_geom_torsion_site_symmetry_3
_geom_torsion_site_symmetry_4
_geom_torsion_publ_flag
C5 N1 C1 C2 -0.3(3) . . . . ?
C6 N1 C1 C2 179.83(17) . . . . ?
N1 C1 C2 C3 0.4(3) . . . . ?
C1 C2 C3 C4 -0.4(3) . . . . ?
C1 C2 C3 C3 179.90(18) . . . 5_756 ?
C2 C3 C4 C5 0.3(3) . . . . ?
C3 C3 C4 C5 -179.96(19) 5_756 . . . ?
C1 N1 C5 C4 0.2(3) . . . . ?
C6 N1 C5 C4 -179.88(17) . . . . ?
C3 C4 C5 N1 -0.3(3) . . . . ?
